data_4021232
loop_
_publ_author_name
'Amit Basak'
'Subhendu Sekhar Bag'
'Pooja Anjali Majumder'
'Amit Kumar Das'
'Valerio Bertolasi'

_publ_section_title
;
 Effect of Remote Trigonal Carbons on the Kinetics of
 Bergman Cyclization: Synthesis and Chemical Reactivity
 of Pyridazinedione-Based Enediynes
;
_journal_name_full 'Journal of Organic Chemistry'
_journal_page_first 6927
_journal_page_last 6930
_journal_paper_doi 10.1021/jo049396d
_journal_volume 69
_journal_year 2004
_chemical_formula_sum 'C10 H8 N2 O2'
_chemical_formula_weight 188.18
_space_group_IT_number 56
_symmetry_cell_setting orthorhombic
_symmetry_space_group_name_Hall '-P 2ab 2ac'
_symmetry_space_group_name_H-M 'P c c n'
_cell_angle_alpha 90.00
_cell_angle_beta 90.00
_cell_angle_gamma 90.00
_cell_formula_units_Z 8
_cell_length_a 14.4551(3)
_cell_length_b 16.5721(5)
_cell_length_c 8.0504(4)
_cell_measurement_temperature 293(2)
_cell_volume 1928.48(12)
_diffrn_ambient_temperature 293(2)
_exptl_crystal_density_diffrn 1.296
_cod_database_code 4021232

loop_
_symmetry_equiv_pos_as_xyz
'x, y, z'
'-x+1/2, -y+1/2, z'
'x+1/2, -y, -z+1/2'
'-x, y+1/2, -z+1/2'
'-x, -y, -z'
'x-1/2, y-1/2, -z'
'-x-1/2, y, z-1/2'
'x, -y-1/2, z-1/2'

loop_
_atom_site_label
_atom_site_type_symbol
_atom_site_fract_x
_atom_site_fract_y
_atom_site_fract_z
_atom_site_U_iso_or_equiv
_atom_site_adp_type
_atom_site_occupancy
_atom_site_symmetry_multiplicity
_atom_site_calc_flag
_atom_site_refinement_flags
_atom_site_disorder_assembly
_atom_site_disorder_group
N1 N 0.84363(8) 0.00282(7) 0.50706(14) 0.0392(3) Uani 1 1 d . . .
O2 O 0.89417(8) -0.10916(6) 0.36661(12) 0.0504(3) Uani 1 1 d . . .
O3 O 0.89967(8) 0.07320(7) 0.91185(13) 0.0532(3) Uani 1 1 d . . .
N4 N 0.84763(8) 0.04687(6) 0.65139(14) 0.0374(3) Uani 1 1 d . . .
C5 C 0.89363(10) -0.06173(8) 0.50360(17) 0.0396(3) Uani 1 1 d . . .
C6 C 0.90018(9) 0.02899(8) 0.78855(17) 0.0386(3) Uani 1 1 d . . .
C7 C 0.95359(10) -0.04450(9) 0.77485(19) 0.0430(3) Uani 1 1 d . . .
C8 C 0.79289(11) 0.12161(9) 0.6470(2) 0.0431(3) Uani 1 1 d . . .
C9 C 0.84588(12) 0.18875(9) 0.5792(2) 0.0508(4) Uani 1 1 d . . .
C10 C 0.95110(11) -0.08868(9) 0.63614(19) 0.0450(3) Uani 1 1 d . . .
C11 C 0.83513(14) -0.08503(10) 0.2316(2) 0.0515(4) Uani 1 1 d . . .
C12 C 0.84345(13) -0.14737(10) 0.1051(2) 0.0542(4) Uani 1 1 d . . .
C13 C 0.85083(17) -0.19775(14) 0.0040(3) 0.0764(6) Uani 1 1 d . . .
C14 C 0.88678(15) 0.24333(12) 0.5227(3) 0.0746(6) Uani 1 1 d . . .
H1 H 0.7745(12) 0.1323(11) 0.760(2) 0.053(5) Uiso 1 1 d . . .
H2 H 0.7374(12) 0.1098(10) 0.575(2) 0.049(4) Uiso 1 1 d . . .
H3 H 0.8547(14) -0.0328(13) 0.187(2) 0.068(6) Uiso 1 1 d . . .
H4 H 0.9905(13) -0.0596(10) 0.868(2) 0.053(5) Uiso 1 1 d . . .
H5 H 0.9849(13) -0.1372(11) 0.626(2) 0.058(5) Uiso 1 1 d . . .
H6 H 0.7710(15) -0.0789(12) 0.272(2) 0.069(6) Uiso 1 1 d . . .
H7 H 0.9177(19) 0.2875(17) 0.479(3) 0.112(9) Uiso 1 1 d . . .
H8 H 0.8559(18) -0.2410(18) -0.078(3) 0.112(8) Uiso 1 1 d . . .

loop_
_atom_site_aniso_label
_atom_site_aniso_U_11
_atom_site_aniso_U_22
_atom_site_aniso_U_33
_atom_site_aniso_U_23
_atom_site_aniso_U_13
_atom_site_aniso_U_12
N1 0.0450(6) 0.0369(6) 0.0356(5) -0.0003(4) 0.0000(5) 0.0035(5)
O2 0.0648(7) 0.0461(6) 0.0403(5) -0.0066(4) -0.0037(5) 0.0148(5)
O3 0.0621(7) 0.0515(6) 0.0461(6) -0.0104(5) -0.0107(5) 0.0083(5)
N4 0.0421(6) 0.0335(5) 0.0365(6) 0.0003(4) -0.0010(5) 0.0049(4)
C5 0.0448(7) 0.0368(7) 0.0372(7) 0.0004(5) 0.0028(6) 0.0029(5)
C6 0.0398(7) 0.0381(7) 0.0378(7) 0.0017(5) -0.0015(6) -0.0003(5)
C7 0.0444(7) 0.0412(7) 0.0435(7) 0.0041(6) -0.0053(6) 0.0049(6)
C8 0.0457(8) 0.0398(7) 0.0437(8) -0.0012(6) -0.0001(7) 0.0102(6)
C9 0.0561(9) 0.0375(7) 0.0587(9) 0.0022(7) 0.0025(8) 0.0142(7)
C10 0.0482(8) 0.0393(7) 0.0475(8) 0.0027(6) -0.0009(7) 0.0096(6)
C11 0.0651(11) 0.0481(9) 0.0414(8) -0.0022(7) -0.0052(8) 0.0055(7)
C12 0.0657(10) 0.0502(9) 0.0467(8) -0.0016(7) -0.0009(8) -0.0071(7)
C13 0.0996(16) 0.0636(12) 0.0659(12) -0.0210(10) -0.0007(11) -0.0102(11)
C14 0.0743(12) 0.0448(9) 0.1048(16) 0.0170(11) 0.0189(12) 0.0136(9)

loop_
_geom_bond_atom_site_label_1
_geom_bond_atom_site_label_2
_geom_bond_distance
_geom_bond_site_symmetry_2
_geom_bond_publ_flag
N1 C5 1.2914(18) . ?
N1 N4 1.3734(15) . ?
O2 C5 1.3542(17) . ?
O2 C11 1.4383(19) . ?
O3 C6 1.2338(17) . ?
N4 C6 1.3726(17) . ?
N4 C8 1.4703(17) . ?
C5 C10 1.424(2) . ?
C6 C7 1.446(2) . ?
C7 C10 1.336(2) . ?
C7 H4 0.956(18) . ?
C8 C9 1.457(2) . ?
C8 H1 0.965(17) . ?
C8 H2 1.006(18) . ?
C9 C14 1.173(3) . ?
C10 H5 0.946(18) . ?
C11 C12 1.456(2) . ?
C11 H3 0.98(2) . ?
C11 H6 0.99(2) . ?
C12 C13 1.171(3) . ?
C13 H8 0.98(3) . ?
C14 H7 0.93(3) . ?

loop_
_cod_related_entry_id
_cod_related_entry_database
_cod_related_entry_code
1 ChemSpider 9644350
